data_1544762
loop_
_publ_author_name
'Jain, Prashant'
'Stroppa, Alessandro'
'Nabok, Dmitrii'
'Marino, Antigone'
'Rubano, Andrea'
'Paparo, Domenico'
'Matsubara, Masakazu'
'Nakotte, Heinz'
'Fiebig, Manfred'
'Picozzi, Silvia'
'Eun Sang Choi'
'Anthony K Cheetham'
'Claudia Draxl'
'Naresh S Dalal'
'Vivien S Zapf'

_publ_section_title
;
 Switchable electric polarization and ferroelectric domains in a
 metal-organic-framework
;
_journal_name_full 'npj Quantum Materials'
_journal_page_first 16012
_journal_paper_doi 10.1038/npjquantmats.2016.12
_journal_volume 1
_journal_year 2016
_chemical_formula_sum 'C5 H11 Mn N O6'
_chemical_formula_weight 236.08
_chemical_name_systematic ' ?'
_space_group_IT_number 9
_symmetry_cell_setting monoclinic
_symmetry_space_group_name_Hall 'C -2yc'
_symmetry_space_group_name_H-M 'C 1 c 1'
_audit_creation_date 2013-06-20T12:48
_audit_creation_method 'from EXP file using GSAS2CIF'
_audit_update_record ' Initial CIF as created by GSAS2CIF'
_cell_angle_alpha 90.0
_cell_angle_beta 120.651
_cell_angle_gamma 90.0
_cell_formula_units_Z 4
_cell_length_a 14.315
_cell_length_b 8.311
_cell_length_c 8.914
_cell_volume 912.350
_computing_structure_refinement GSAS
_pd_phase_name 'from H:/Art MnMOF/isocif.cif'
_refine_ls_goodness_of_fit_all 4.01
_refine_ls_matrix_type full
_refine_ls_number_parameters 82
_refine_ls_number_restraints 49
_refine_ls_shift/su_max 0.04
_refine_ls_shift/su_mean 0.01
_cod_data_source_file 10.1038npjquantmats.2016.12.cif
_cod_data_source_block 25K_phase_1
_cod_depositor_comments
;
The following automatic conversions were performed:

'_geom_angle_publ_flag' value 'N' changed to 'n' according to the
built-in table from CIF Core dictionary named 'cif_core.dic' version
2.4.1 from 2010-06-29 (42 times).

'_geom_bond_publ_flag' value 'N' changed to 'n' according to the
built-in table from CIF Core dictionary named 'cif_core.dic' version
2.4.1 from 2010-06-29 (94 times).

Automatic conversion script
Id: cif_fix_values 4624 2016-04-14 12:54:50Z antanas 

Original file had '_pd_block_id' and was detected as phase datablock without a diffractogram list:

phase data block 'data_25K_phase_1' does not contain a diffractogram list.

To get past this requirement, I have moved '_pd_block_id' data item here:

_pd_block_id                     2013-06-20T12:48|25K_phase1|MnMOF_25K||

Andrius Merkys
2016-12-09
;
_cod_original_cell_volume 912.34979
_cod_database_code 1544762

loop_
_symmetry_equiv_pos_site_id
_symmetry_equiv_pos_as_xyz
1 +x,+y,+z
2 +x,-y,+z+1/2
101 +x+1/2,+y+1/2,+z
102 +x+1/2,-y+1/2,+z+1/2

loop_
_atom_site_type_symbol
_atom_site_label
_atom_site_fract_x
_atom_site_fract_y
_atom_site_fract_z
_atom_site_occupancy
_atom_site_thermal_displace_type
_atom_site_U_iso_or_equiv
_atom_site_symmetry_multiplicity
Mn Mn1 0.7025(28) 0.2584(33) 0.789(5) 1.0 Uiso 0.00817 4
O O1 0.7503(31) 0.0381(28) -0.072(5) 1.0 Uiso 0.0077(31) 4
O O2 0.742(4) 0.1542(26) 0.600(6) 1.0 Uiso 0.0077(31) 4
O O3 0.5470(26) 0.1465(31) 0.608(5) 1.0 Uiso 0.0077(31) 4
O O4 0.637(5) 0.3382(28) -0.052(7) 1.0 Uiso 0.0077(31) 4
O O5 0.3648(25) 0.1447(32) 0.442(5) 1.0 Uiso 0.0077(31) 4
O O6 0.1488(30) 0.0338(29) 0.140(5) 1.0 Uiso 0.0077(31) 4
C C1 0.4547(28) 0.2088(26) 0.542(6) 1.0 Uiso 0.0049(32) 4
H H1 0.457(9) 0.341(4) 0.523(13) 1.0 Uiso 0.008(6) 4
C C2 0.212(4) 0.4732(28) 0.017(6) 1.0 Uiso 0.0049(32) 4
H H2 0.129(5) 0.507(5) -0.012(11) 1.0 Uiso 0.008(6) 4
C C3 0.657(4) 0.4770(29) 0.015(6) 1.0 Uiso 0.0049(32) 4
H H3 0.151(8) 0.076(5) -0.076(11) 1.0 Uiso 0.008(6) 4
N N11 0.8835(29) 0.3114(22) 0.504(4) 1.0 Uiso 0.007(5) 4
H H12 0.874(10) 0.427(7) 0.502(14) 1.0 Uiso 0.042(6) 4
H H13 0.831(8) 0.247(8) 0.538(14) 1.0 Uiso 0.042(6) 4
C C12 0.877(4) 0.2423(26) 0.346(5) 1.0 Uiso 0.0049(32) 4
H H14 -0.067(7) 0.291(8) 0.329(11) 1.0 Uiso 0.045(6) 4
H H15 0.805(5) 0.261(8) 0.243(7) 1.0 Uiso 0.045(6) 4
H H16 0.889(6) 0.123(4) 0.365(10) 1.0 Uiso 0.045(6) 4
C C11 -0.0133(32) 0.2742(27) 0.668(5) 1.0 Uiso 0.0049(32) 4
H H17 -0.007(7) 0.158(4) 0.688(10) 1.0 Uiso 0.050(6) 4
H H18 -0.004(7) 0.331(8) 0.771(8) 1.0 Uiso 0.050(6) 4
H H19 0.043(6) 0.314(8) 0.641(11) 1.0 Uiso 0.050(6) 4

loop_
_atom_type_symbol
_atom_type_number_in_cell
Mn 4.0
O 24.0
C 20.0
H 44.0
N 4.0

loop_
_geom_angle_atom_site_label_1
_geom_angle_atom_site_label_2
_geom_angle_atom_site_label_3
_geom_angle
_geom_angle_site_symmetry_1
_geom_angle_site_symmetry_2
_geom_angle_site_symmetry_3
_geom_angle_publ_flag
O1 Mn1 O3 88.2(14) 1_556 . 1_555 n
O1 Mn1 O4 89.9(14) 1_556 . 1_556 n
O1 Mn1 O5 91.7(14) 1_556 . 102_555 n
O1 Mn1 O6 176.5(19) 1_556 . 102_555 n
O3 Mn1 O4 89.7(20) 1_555 . 1_556 n
O3 Mn1 O5 171.3(22) 1_555 . 102_555 n
O3 Mn1 O6 88.6(14) 1_555 . 102_555 n
O4 Mn1 O5 99.0(21) 1_556 . 102_555 n
O4 Mn1 O6 91.3(14) 1_556 . 102_555 n
O5 Mn1 O6 91.3(14) 102_555 . 102_555 n
Mn1 O1 C2 127.7(23) 1_554 . 101_545 n
Mn1 O3 C1 127.3(24) 1_555 . 1_555 n
Mn1 O4 C3 121.1(23) 1_554 . 1_555 n
Mn1 O5 C1 132.5(23) 102_454 . 1_555 n
Mn1 O6 C3 134.9(23) 102_454 . 101_445 n
O3 C1 O5 128.0(27) 1_555 . 1_555 n
O3 C1 H1 112(6) 1_555 . 1_555 n
O5 C1 H1 114(7) 1_555 . 1_555 n
O1 C2 O2 126.9(30) 101_455 . 102_454 n
O1 C2 H2 119(5) 101_455 . 1_555 n
O2 C2 H2 111(4) 102_454 . 1_555 n
O4 C3 O6 130.9(27) 1_555 . 101_555 n
O4 C3 H3 114(5) 1_555 . 101_555 n
O6 C3 H3 111(4) 101_555 . 101_555 n
H12 N11 H13 112(7) 1_555 . 1_555 n
H12 N11 C12 115(6) 1_555 . 1_555 n
H12 N11 C11 107(8) 1_555 . 1_655 n
H13 N11 C12 111(5) 1_555 . 1_555 n
H13 N11 C11 96(6) 1_555 . 1_655 n
C12 N11 C11 114.0(26) 1_555 . 1_655 n
N11 C12 H14 109(5) 1_555 . 1_655 n
N11 C12 H15 111(4) 1_555 . 1_555 n
N11 C12 H16 108(5) 1_555 . 1_555 n
H14 C12 H15 110(5) 1_655 . 1_555 n
H14 C12 H16 110(4) 1_655 . 1_555 n
H15 C12 H16 109(5) 1_555 . 1_555 n
N11 C11 H17 109(6) 1_455 . 1_555 n
N11 C11 H18 115(5) 1_455 . 1_555 n
N11 C11 H19 102(5) 1_455 . 1_555 n
H17 C11 H18 111(5) 1_555 . 1_555 n
H17 C11 H19 111(5) 1_555 . 1_555 n
H18 C11 H19 109(5) 1_555 . 1_555 n

loop_
_geom_bond_atom_site_label_1
_geom_bond_atom_site_label_2
_geom_bond_distance
_geom_bond_site_symmetry_1
_geom_bond_site_symmetry_2
_geom_bond_publ_flag
Mn1 O1 2.120(29) . 1_556 n
Mn1 O2 2.211(30) . 1_555 n
Mn1 O3 2.183(32) . 1_555 n
Mn1 O4 2.174(31) . 1_556 n
Mn1 O5 2.163(33) . 102_555 n
Mn1 O6 2.074(29) . 102_555 n
O1 Mn1 2.120(29) . 1_554 n
O1 C2 1.285(29) . 101_545 n
O2 Mn1 2.211(30) . 1_555 n
O2 C2 1.236(31) . 102_555 n
O2 H2 1.94(6) . 102_555 n
O2 H13 1.79(8) . 1_555 n
O3 Mn1 2.183(32) . 1_555 n
O3 C1 1.251(33) . 1_555 n
O3 H1 1.96(7) . 1_555 n
O4 Mn1 2.174(31) . 1_554 n
O4 C3 1.261(31) . 1_555 n
O4 H3 2.01(5) . 101_555 n
O5 Mn1 2.163(33) . 102_454 n
O5 C1 1.250(34) . 1_555 n
O5 H1 1.99(8) . 1_555 n
O5 H12 1.87(7) . 101_445 n
O6 Mn1 2.074(29) . 102_454 n
O6 C3 1.263(29) . 101_445 n
O6 H3 1.97(6) . 1_555 n
C1 O3 1.251(33) . 1_555 n
C1 O5 1.250(34) . 1_555 n
C1 H1 1.114(30) . 1_555 n
H1 O3 1.96(7) . 1_555 n
H1 O5 1.99(8) . 1_555 n
H1 C1 1.114(30) . 1_555 n
C2 O1 1.285(29) . 101_455 n
C2 O2 1.236(31) . 102_454 n
C2 H2 1.12(4) . 1_555 n
H2 O2 1.94(6) . 102_454 n
H2 C2 1.12(4) . 1_555 n
C3 O4 1.261(31) . 1_555 n
C3 O6 1.263(29) . 101_555 n
C3 H3 1.13(4) . 101_555 n
H3 O4 2.01(5) . 101_445 n
H3 O6 1.97(6) . 1_555 n
H3 C3 1.13(4) . 101_445 n
N11 H12 0.97(6) . 1_555 n
N11 H13 1.09(7) . 1_555 n
N11 C12 1.47(4) . 1_555 n
N11 H14 2.03(6) . 1_655 n
N11 H15 2.05(6) . 1_555 n
N11 H16 2.03(6) . 1_555 n
N11 C11 1.49(4) . 1_655 n
N11 H17 2.03(6) . 1_655 n
N11 H19 1.96(7) . 1_655 n
H12 O5 1.87(7) . 101_555 n
H12 N11 0.97(6) . 1_555 n
H12 H13 1.71(9) . 1_555 n
H12 C12 2.08(8) . 1_555 n
H12 C11 2.00(10) . 1_655 n
H13 O2 1.79(8) . 1_555 n
H13 N11 1.09(7) . 1_555 n
H13 H12 1.71(9) . 1_555 n
H13 C11 1.93(10) . 1_655 n
C12 N11 1.47(4) . 1_555 n
C12 H12 2.08(8) . 1_555 n
C12 H14 0.987(33) . 1_655 n
C12 H15 0.98(4) . 1_555 n
C12 H16 1.008(31) . 1_555 n
H14 N11 2.03(6) . 1_455 n
H14 C12 0.987(33) . 1_455 n
H14 H15 1.61(4) . 1_455 n
H14 H16 1.63(4) . 1_455 n
H15 N11 2.05(6) . 1_555 n
H15 C12 0.98(4) . 1_555 n
H15 H14 1.61(4) . 1_655 n
H15 H16 1.62(4) . 1_555 n
H16 N11 2.03(6) . 1_555 n
H16 C12 1.008(31) . 1_555 n
H16 H14 1.63(4) . 1_655 n
H16 H15 1.62(4) . 1_555 n
C11 N11 1.49(4) . 1_455 n
C11 H12 2.00(10) . 1_455 n
C11 H13 1.93(10) . 1_455 n
C11 H17 0.977(32) . 1_555 n
C11 H18 0.976(35) . 1_555 n
C11 H19 1.005(35) . 1_555 n
H17 N11 2.03(6) . 1_455 n
H17 C11 0.977(32) . 1_555 n
H17 H18 1.61(4) . 1_555 n
H17 H19 1.64(4) . 1_555 n
H18 C11 0.976(35) . 1_555 n
H18 H17 1.61(4) . 1_555 n
H18 H19 1.61(4) . 1_555 n
H19 N11 1.96(7) . 1_455 n
H19 C11 1.005(35) . 1_555 n
H19 H17 1.64(4) . 1_555 n
H19 H18 1.61(4) . 1_555 n
